data_7218328
loop_
_publ_author_name
'Aaker\"oy, Christer B.'
'Welideniya, Dhanushi'
'Desper, John'
'Moore, Curtis'

_publ_section_title
;
 Halogen-bond driven co-crystallization of potential anti-cancer
 compounds: a structural study
;
_journal_issue 44
_journal_name_full CrystEngComm
_journal_page_first 10203
_journal_paper_doi 10.1039/C4CE01614A
_journal_volume 16
_journal_year 2014
_chemical_formula_moiety
;
(C16 H18 N4 O2) (C6 F12 I2)
;
_chemical_formula_sum 'C22 H18 F12 I2 N4 O2'
_chemical_formula_weight 852.20
_chemical_name_systematic
;
DW-6-9 (3-pyridyl)-COHN-(CH2)4-NHCO-(3-pyridyl), I-(CF2)6-I
;
_space_group_IT_number 15
_symmetry_cell_setting monoclinic
_symmetry_space_group_name_Hall '-C 2yc'
_symmetry_space_group_name_H-M 'C 1 2/c 1'
_atom_sites_solution_hydrogens geom
_atom_sites_solution_primary direct
_atom_sites_solution_secondary difmap
_audit_creation_method SHELXL-97
_cell_angle_alpha 90.00
_cell_angle_beta 95.234(2)
_cell_angle_gamma 90.00
_cell_formula_units_Z 4
_cell_length_a 49.953(3)
_cell_length_b 5.5707(3)
_cell_length_c 9.7257(6)
_cell_measurement_reflns_used 9861
_cell_measurement_temperature 120(2)
_cell_measurement_theta_max 33.63
_cell_measurement_theta_min 2.19
_cell_volume 2695.1(3)
_computing_cell_refinement 'Bruker SAINT'
_computing_data_collection 'Bruker APEX2'
_computing_data_reduction 'Bruker SAINT'
_computing_molecular_graphics 'Bruker SHELXTL'
_computing_publication_material 'Bruker SHELXTL'
_computing_structure_refinement 'SHELXL-97 (Sheldrick, 2008)'
_computing_structure_solution 'SHELXS-97 (Sheldrick, 2008)'
_diffrn_ambient_temperature 120(2)
_diffrn_measured_fraction_theta_full 0.989
_diffrn_measured_fraction_theta_max 0.934
_diffrn_measurement_device_type 'Bruker APEX-II CCD'
_diffrn_measurement_method '\f and \w scans'
_diffrn_radiation_monochromator graphite
_diffrn_radiation_source 'fine-focus sealed tube'
_diffrn_radiation_type MoK\a
_diffrn_radiation_wavelength 0.71073
_diffrn_reflns_av_R_equivalents 0.0206
_diffrn_reflns_av_sigmaI/netI 0.0168
_diffrn_reflns_limit_h_max 70
_diffrn_reflns_limit_h_min -76
_diffrn_reflns_limit_k_max 8
_diffrn_reflns_limit_k_min -7
_diffrn_reflns_limit_l_max 14
_diffrn_reflns_limit_l_min -14
_diffrn_reflns_number 21607
_diffrn_reflns_theta_full 30.00
_diffrn_reflns_theta_max 33.12
_diffrn_reflns_theta_min 2.46
_exptl_absorpt_coefficient_mu 2.447
_exptl_absorpt_correction_T_max 0.6671
_exptl_absorpt_correction_T_min 0.4901
_exptl_absorpt_correction_type multi-scan
_exptl_absorpt_process_details SADABS
_exptl_crystal_colour colourless
_exptl_crystal_density_diffrn 2.100
_exptl_crystal_density_method 'not measured'
_exptl_crystal_description prism
_exptl_crystal_F_000 1632
_exptl_crystal_size_max 0.34
_exptl_crystal_size_mid 0.26
_exptl_crystal_size_min 0.18
_refine_diff_density_max 0.692
_refine_diff_density_min -0.798
_refine_diff_density_rms 0.096
_refine_ls_extinction_method none
_refine_ls_goodness_of_fit_ref 1.033
_refine_ls_hydrogen_treatment constr
_refine_ls_matrix_type full
_refine_ls_number_parameters 190
_refine_ls_number_reflns 4804
_refine_ls_number_restraints 0
_refine_ls_restrained_S_all 1.033
_refine_ls_R_factor_all 0.0233
_refine_ls_R_factor_gt 0.0220
_refine_ls_shift/su_max 0.002
_refine_ls_shift/su_mean 0.000
_refine_ls_structure_factor_coef Fsqd
_refine_ls_weighting_details 'calc w=1/[\s^2^(Fo^2^)+(0.0300P)^2^+4.0000P] where P=(Fo^2^+2Fc^2^)/3'
_refine_ls_weighting_scheme calc
_refine_ls_wR_factor_gt 0.0567
_refine_ls_wR_factor_ref 0.0574
_reflns_number_gt 4604
_reflns_number_total 4804
_reflns_threshold_expression >2sigma(I)
_cod_data_source_file c4ce01614a2.cif
_cod_data_source_block A4D6
_cod_depositor_comments
;
The following automatic conversions were performed:

'_symmetry_cell_setting' value 'Monoclinic' changed to 'monoclinic'
according to
/usr/data/users/saulius/crontab/automatic-downloads/rss-feeds/RSC/lib/dictionaries/cif_core.dic
dictionary named 'cif_core.dic' version 2.4.2 from 2011-04-26.

Automatic conversion script
Id: cif_fix_values 2827 2014-09-09 07:05:25Z andrius 

 Adding full bibliography for 7218320--7218332.cif.
;
_cod_original_sg_symbol_H-M C2/c
_cod_database_code 7218328

loop_
_symmetry_equiv_pos_as_xyz
'x, y, z'
'-x, y, -z+1/2'
'x+1/2, y+1/2, z'
'-x+1/2, y+1/2, -z+1/2'
'-x, -y, -z'
'x, -y, z-1/2'
'-x+1/2, -y+1/2, -z'
'x+1/2, -y+1/2, z-1/2'

loop_
_atom_site_label
_atom_site_type_symbol
_atom_site_fract_x
_atom_site_fract_y
_atom_site_fract_z
_atom_site_U_iso_or_equiv
_atom_site_adp_type
_atom_site_occupancy
_atom_site_symmetry_multiplicity
_atom_site_calc_flag
_atom_site_refinement_flags
I1 I 0.156213(2) 0.527718(19) 0.291382(10) 0.02308(4) Uani 1 1 d .
N11 N 0.11302(3) 0.2535(3) 0.12841(14) 0.0244(3) Uani 1 1 d .
C12 C 0.09183(3) 0.3755(3) 0.07231(15) 0.0201(2) Uani 1 1 d .
H12 H 0.0870 0.5196 0.1160 0.024 Uiso 1 1 calc R
C13 C 0.07642(3) 0.3029(3) -0.04704(14) 0.0177(2) Uani 1 1 d .
C14 C 0.08394(3) 0.0942(3) -0.11180(17) 0.0233(3) Uani 1 1 d .
H14 H 0.0742 0.0405 -0.1945 0.028 Uiso 1 1 calc R
C15 C 0.10582(4) -0.0339(3) -0.0539(2) 0.0277(3) Uani 1 1 d .
H15 H 0.1113 -0.1781 -0.0954 0.033 Uiso 1 1 calc R
C16 C 0.11965(3) 0.0520(3) 0.06588(19) 0.0267(3) Uani 1 1 d .
H16 H 0.1346 -0.0372 0.1055 0.032 Uiso 1 1 calc R
C17 C 0.05321(3) 0.4444(3) -0.11015(15) 0.0178(2) Uani 1 1 d .
N17 N 0.04104(3) 0.5913(2) -0.02703(12) 0.0192(2) Uani 1 1 d .
H17 H 0.0464 0.5953 0.0617 0.023 Uiso 1 1 calc R
O17 O 0.04566(2) 0.4258(3) -0.23414(11) 0.0263(2) Uani 1 1 d .
C21 C 0.01908(3) 0.7446(3) -0.08161(14) 0.0196(2) Uani 1 1 d .
H21A H 0.0034 0.6445 -0.1140 0.023 Uiso 1 1 calc R
H21B H 0.0246 0.8364 -0.1615 0.023 Uiso 1 1 calc R
C22 C 0.01128(3) 0.9172(3) 0.02848(15) 0.0199(2) Uani 1 1 d .
H22A H 0.0271 1.0143 0.0625 0.024 Uiso 1 1 calc R
H22B H 0.0054 0.8252 0.1074 0.024 Uiso 1 1 calc R
C31 C 0.18641(3) 0.7716(3) 0.38021(18) 0.0251(3) Uani 1 1 d .
F31A F 0.17824(2) 0.8752(3) 0.49190(15) 0.0500(4) Uani 1 1 d .
F31B F 0.18964(3) 0.9444(2) 0.28749(18) 0.0514(4) Uani 1 1 d .
C32 C 0.21360(3) 0.6462(3) 0.41778(15) 0.0208(3) Uani 1 1 d .
F32A F 0.20940(3) 0.4664(2) 0.50449(15) 0.0394(3) Uani 1 1 d .
F32B F 0.22161(2) 0.5537(3) 0.30226(13) 0.0423(3) Uani 1 1 d .
C33 C 0.23606(3) 0.8111(3) 0.48644(15) 0.0202(3) Uani 1 1 d .
F33A F 0.22827(2) 0.8848(3) 0.60744(11) 0.0358(3) Uani 1 1 d .
F33B F 0.23864(2) 1.0023(2) 0.40623(15) 0.0364(3) Uani 1 1 d .

loop_
_atom_site_aniso_label
_atom_site_aniso_U_11
_atom_site_aniso_U_22
_atom_site_aniso_U_33
_atom_site_aniso_U_23
_atom_site_aniso_U_13
_atom_site_aniso_U_12
I1 0.01814(5) 0.02520(6) 0.02508(6) 0.00322(3) -0.00252(4) 0.00119(3)
N11 0.0188(5) 0.0296(6) 0.0239(6) 0.0045(5) -0.0027(5) 0.0028(5)
C12 0.0182(6) 0.0226(6) 0.0188(6) 0.0007(5) -0.0016(5) 0.0017(5)
C13 0.0165(5) 0.0203(6) 0.0162(6) 0.0006(4) 0.0013(4) 0.0002(4)
C14 0.0219(6) 0.0247(6) 0.0236(7) -0.0036(5) 0.0035(5) 0.0010(5)
C15 0.0258(7) 0.0234(7) 0.0348(9) 0.0000(6) 0.0079(7) 0.0052(6)
C16 0.0200(7) 0.0280(7) 0.0322(8) 0.0094(6) 0.0038(6) 0.0061(6)
C17 0.0167(6) 0.0228(6) 0.0139(6) -0.0011(4) 0.0004(5) 0.0004(5)
N17 0.0201(5) 0.0255(6) 0.0115(5) -0.0001(4) -0.0019(4) 0.0067(4)
O17 0.0249(5) 0.0404(6) 0.0129(5) -0.0039(4) -0.0016(4) 0.0039(5)
C21 0.0189(6) 0.0247(6) 0.0145(6) 0.0010(5) -0.0019(5) 0.0055(5)
C22 0.0198(6) 0.0230(6) 0.0163(6) 0.0003(5) -0.0023(5) 0.0053(5)
C31 0.0176(6) 0.0245(7) 0.0327(8) 0.0013(6) -0.0002(6) 0.0014(5)
F31A 0.0219(5) 0.0631(9) 0.0651(9) -0.0383(7) 0.0037(5) 0.0047(5)
F31B 0.0300(6) 0.0415(7) 0.0786(10) 0.0354(7) -0.0179(6) -0.0082(5)
C32 0.0204(6) 0.0241(6) 0.0172(6) -0.0005(5) -0.0014(5) 0.0041(5)
F32A 0.0375(6) 0.0315(6) 0.0456(7) 0.0177(5) -0.0153(5) -0.0094(5)
F32B 0.0222(5) 0.0727(9) 0.0313(6) -0.0278(6) -0.0014(4) 0.0064(5)
C33 0.0178(6) 0.0234(6) 0.0194(6) -0.0009(5) 0.0015(5) 0.0026(5)
F33A 0.0202(4) 0.0576(7) 0.0296(5) -0.0224(5) 0.0025(4) 0.0039(5)
F33B 0.0258(5) 0.0296(5) 0.0520(8) 0.0179(5) -0.0058(5) -0.0012(4)

loop_
_atom_type_symbol
_atom_type_description
_atom_type_scat_dispersion_real
_atom_type_scat_dispersion_imag
_atom_type_scat_source
C C 0.0033 0.0016 'International Tables Vol C Tables 4.2.6.8 and 6.1.1.4'
H H 0.0000 0.0000 'International Tables Vol C Tables 4.2.6.8 and 6.1.1.4'
N N 0.0061 0.0033 'International Tables Vol C Tables 4.2.6.8 and 6.1.1.4'
O O 0.0106 0.0060 'International Tables Vol C Tables 4.2.6.8 and 6.1.1.4'
F F 0.0171 0.0103 'International Tables Vol C Tables 4.2.6.8 and 6.1.1.4'
I I -0.4742 1.8119 'International Tables Vol C Tables 4.2.6.8 and 6.1.1.4'

loop_
_geom_angle_atom_site_label_1
_geom_angle_atom_site_label_2
_geom_angle_atom_site_label_3
_geom_angle
_geom_angle_site_symmetry_1
_geom_angle_site_symmetry_3
C31 I1 N11 169.88(5) . .
C12 N11 C16 117.65(14) . .
C12 N11 I1 117.78(10) . .
C16 N11 I1 118.46(10) . .
N11 C12 C13 123.45(14) . .
N11 C12 H12 118.3 . .
C13 C12 H12 118.3 . .
C14 C13 C12 117.95(13) . .
C14 C13 C17 119.26(13) . .
C12 C13 C17 122.73(13) . .
C15 C14 C13 118.92(15) . .
C15 C14 H14 120.5 . .
C13 C14 H14 120.5 . .
C14 C15 C16 118.70(15) . .
C14 C15 H15 120.7 . .
C16 C15 H15 120.7 . .
N11 C16 C15 123.32(15) . .
N11 C16 H16 118.3 . .
C15 C16 H16 118.3 . .
O17 C17 N17 121.81(14) . .
O17 C17 C13 121.07(13) . .
N17 C17 C13 117.12(12) . .
C17 N17 C21 120.65(12) . .
C17 N17 H17 119.7 . .
C21 N17 H17 119.7 . .
N17 C21 C22 110.44(11) . .
N17 C21 H21A 109.6 . .
C22 C21 H21A 109.6 . .
N17 C21 H21B 109.6 . .
C22 C21 H21B 109.6 . .
H21A C21 H21B 108.1 . .
C21 C22 C22 110.92(15) . 5_575
C21 C22 H22A 109.5 . .
C22 C22 H22A 109.5 5_575 .
C21 C22 H22B 109.5 . .
C22 C22 H22B 109.5 5_575 .
H22A C22 H22B 108.0 . .
F31A C31 F31B 107.68(16) . .
F31A C31 C32 109.47(14) . .
F31B C31 C32 109.16(13) . .
F31A C31 I1 110.28(11) . .
F31B C31 I1 107.85(11) . .
C32 C31 I1 112.28(11) . .
F32B C32 F32A 108.60(14) . .
F32B C32 C31 107.57(13) . .
F32A C32 C31 107.67(13) . .
F32B C32 C33 109.33(13) . .
F32A C32 C33 108.69(12) . .
C31 C32 C33 114.83(13) . .
F33B C33 F33A 108.74(14) . .
F33B C33 C33 108.47(15) . 7_566
F33A C33 C33 108.29(15) . 7_566
F33B C33 C32 109.01(12) . .
F33A C33 C32 107.64(12) . .
C33 C33 C32 114.55(15) 7_566 .

loop_
_geom_bond_atom_site_label_1
_geom_bond_atom_site_label_2
_geom_bond_distance
_geom_bond_site_symmetry_2
I1 C31 2.1519(16) .
I1 N11 2.9793(14) .
N11 C12 1.3324(19) .
N11 C16 1.333(2) .
C12 C13 1.393(2) .
C12 H12 0.9500 .
C13 C14 1.391(2) .
C13 C17 1.487(2) .
C14 C15 1.381(2) .
C14 H14 0.9500 .
C15 C16 1.384(3) .
C15 H15 0.9500 .
C16 H16 0.9500 .
C17 O17 1.2346(18) .
C17 N17 1.3353(18) .
N17 C21 1.4518(18) .
N17 H17 0.8800 .
C21 C22 1.516(2) .
C21 H21A 0.9900 .
C21 H21B 0.9900 .
C22 C22 1.521(3) 5_575
C22 H22A 0.9900 .
C22 H22B 0.9900 .
C31 F31A 1.327(2) .
C31 F31B 1.339(2) .
C31 C32 1.541(2) .
C32 F32B 1.3304(18) .
C32 F32A 1.3378(19) .
C32 C33 1.553(2) .
C33 F33B 1.3335(18) .
C33 F33A 1.3372(17) .
C33 C33 1.552(3) 7_566

loop_
_geom_hbond_atom_site_label_D
_geom_hbond_atom_site_label_H
_geom_hbond_atom_site_label_A
_geom_hbond_distance_DH
_geom_hbond_distance_HA
_geom_hbond_distance_DA
_geom_hbond_angle_DHA
_geom_hbond_site_symmetry_A
N17 H17 O17 0.88 1.99 2.8384(16) 160.8 6_566

loop_
_geom_torsion_atom_site_label_1
_geom_torsion_atom_site_label_2
_geom_torsion_atom_site_label_3
_geom_torsion_atom_site_label_4
_geom_torsion
_geom_torsion_site_symmetry_4
C31 I1 N11 C12 -42.4(3) .
C31 I1 N11 C16 109.5(3) .
C16 N11 C12 C13 0.1(2) .
I1 N11 C12 C13 152.29(11) .
N11 C12 C13 C14 -1.1(2) .
N11 C12 C13 C17 -178.49(14) .
C12 C13 C14 C15 1.4(2) .
C17 C13 C14 C15 178.83(14) .
C13 C14 C15 C16 -0.7(2) .
C12 N11 C16 C15 0.6(2) .
I1 N11 C16 C15 -151.36(13) .
C14 C15 C16 N11 -0.3(3) .
C14 C13 C17 O17 -21.8(2) .
C12 C13 C17 O17 155.49(15) .
C14 C13 C17 N17 158.18(14) .
C12 C13 C17 N17 -24.5(2) .
O17 C17 N17 C21 -3.1(2) .
C13 C17 N17 C21 176.93(13) .
C17 N17 C21 C22 -172.29(13) .
N17 C21 C22 C22 178.67(15) 5_575
N11 I1 C31 F31A 109.7(3) .
N11 I1 C31 F31B -7.7(4) .
N11 I1 C31 C32 -128.0(3) .
F31A C31 C32 F32B -177.39(15) .
F31B C31 C32 F32B -59.76(18) .
I1 C31 C32 F32B 59.78(15) .
F31A C31 C32 F32A 65.74(17) .
F31B C31 C32 F32A -176.63(15) .
I1 C31 C32 F32A -57.09(15) .
F31A C31 C32 C33 -55.46(18) .
F31B C31 C32 C33 62.18(18) .
I1 C31 C32 C33 -178.28(10) .
F32B C32 C33 F33B 67.24(16) .
F32A C32 C33 F33B -174.37(13) .
C31 C32 C33 F33B -53.73(17) .
F32B C32 C33 F33A -174.97(13) .
F32A C32 C33 F33A -56.58(17) .
C31 C32 C33 F33A 64.05(17) .
F32B C32 C33 C33 -54.5(2) 7_566
F32A C32 C33 C33 63.91(19) 7_566
C31 C32 C33 C33 -175.46(15) 7_566
